data_7109700
loop_
_publ_author_name
'Shouzhi Pu'
'Chunhong Zheng'
'Qi Sun'
'Gang Liu'
'Congbin Fan'

_publ_section_title
;
 Enhancement of cyclization quantum yields of perfluorodiarylethenes via
 weak intramolecular interactions
;
_journal_name_full Chem.Commun.
_journal_page_first 8036
_journal_paper_doi 10.1039/c3cc44348e
_journal_volume 49
_journal_year 2013
_chemical_formula_sum 'C21 H16 F6 N2 S2'
_chemical_formula_weight 474.48
_chemical_name_systematic
;
?
;
_space_group_IT_number 15
_symmetry_cell_setting monoclinic
_symmetry_space_group_name_Hall '-C 2yc'
_symmetry_space_group_name_H-M 'C 1 2/c 1'
_atom_sites_solution_hydrogens geom
_atom_sites_solution_primary direct
_atom_sites_solution_secondary difmap
_audit_creation_method SHELXL-97
_cell_angle_alpha 90.00
_cell_angle_beta 112.059(5)
_cell_angle_gamma 90.00
_cell_formula_units_Z 8
_cell_length_a 22.8128(10)
_cell_length_b 8.4517(3)
_cell_length_c 24.4912(10)
_cell_measurement_reflns_used 3832
_cell_measurement_temperature 293(2)
_cell_measurement_theta_max 28.3328
_cell_measurement_theta_min 2.5901
_cell_volume 4376.4(3)
_computing_structure_refinement 'SHELXL-97 (Sheldrick, 1997)'
_computing_structure_solution 'SHELXS-97 (Sheldrick, 1990)'
_diffrn_ambient_temperature 293(2)
_diffrn_measured_fraction_theta_full 0.999
_diffrn_measured_fraction_theta_max 0.999
_diffrn_radiation_monochromator graphite
_diffrn_radiation_source 'fine-focus sealed tube'
_diffrn_radiation_type MoK\a
_diffrn_radiation_wavelength 0.71073
_diffrn_reflns_av_R_equivalents 0.0288
_diffrn_reflns_av_sigmaI/netI 0.0267
_diffrn_reflns_limit_h_max 23
_diffrn_reflns_limit_h_min -27
_diffrn_reflns_limit_k_max 9
_diffrn_reflns_limit_k_min -10
_diffrn_reflns_limit_l_max 28
_diffrn_reflns_limit_l_min -29
_diffrn_reflns_number 13611
_diffrn_reflns_theta_full 25.02
_diffrn_reflns_theta_max 25.02
_diffrn_reflns_theta_min 2.60
_exptl_absorpt_coefficient_mu 0.304
_exptl_absorpt_correction_T_max 0.9970
_exptl_absorpt_correction_T_min 0.9939
_exptl_absorpt_correction_type multi-scan
_exptl_absorpt_process_details SADABS
_exptl_crystal_density_diffrn 1.440
_exptl_crystal_density_method 'not measured'
_exptl_crystal_F_000 1936
_exptl_crystal_size_max 0.02
_exptl_crystal_size_mid 0.02
_exptl_crystal_size_min 0.01
_refine_diff_density_max 0.392
_refine_diff_density_min -0.364
_refine_diff_density_rms 0.048
_refine_ls_extinction_method none
_refine_ls_goodness_of_fit_ref 1.032
_refine_ls_hydrogen_treatment constr
_refine_ls_matrix_type full
_refine_ls_number_parameters 334
_refine_ls_number_reflns 3862
_refine_ls_number_restraints 1344
_refine_ls_restrained_S_all 1.142
_refine_ls_R_factor_all 0.0865
_refine_ls_R_factor_gt 0.0612
_refine_ls_shift/su_max 0.000
_refine_ls_shift/su_mean 0.000
_refine_ls_structure_factor_coef Fsqd
_refine_ls_weighting_details 'calc w=1/[\s^2^(Fo^2^)+(0.0822P)^2^+6.9734P] where P=(Fo^2^+2Fc^2^)/3'
_refine_ls_weighting_scheme calc
_refine_ls_wR_factor_gt 0.1610
_refine_ls_wR_factor_ref 0.1840
_reflns_number_gt 2711
_reflns_number_total 3862
_reflns_threshold_expression >2sigma(I)
_cod_data_source_file c3cc44348e.txt
_cod_data_source_block liu20120512j
_cod_original_sg_symbol_H-M C2/c
_cod_database_code 7109700

loop_
_symmetry_equiv_pos_as_xyz
'x, y, z'
'-x, y, -z+1/2'
'x+1/2, y+1/2, z'
'-x+1/2, y+1/2, -z+1/2'
'-x, -y, -z'
'x, -y, z-1/2'
'-x+1/2, -y+1/2, -z'
'x+1/2, -y+1/2, z-1/2'

loop_
_atom_site_label
_atom_site_type_symbol
_atom_site_fract_x
_atom_site_fract_y
_atom_site_fract_z
_atom_site_U_iso_or_equiv
_atom_site_adp_type
_atom_site_occupancy
_atom_site_symmetry_multiplicity
_atom_site_calc_flag
_atom_site_refinement_flags
_atom_site_disorder_assembly
_atom_site_disorder_group
S1 S 0.34953(6) -0.21687(16) 0.10111(6) 0.0904(4) Uani 1 1 d U . .
S2 S 0.06137(8) 0.33937(19) -0.08805(6) 0.1093(6) Uani 1 1 d U A .
F1 F 0.1715(15) 0.445(2) 0.0777(7) 0.082(3) Uani 0.22(2) 1 d PU A 1
F2 F 0.14074(14) 0.3139(4) 0.15341(14) 0.1075(9) Uani 1 1 d U A .
F3 F 0.25476(18) 0.5144(4) 0.12359(17) 0.1049(15) Uani 0.792(7) 1 d PU A 1
F4 F 0.2382(2) 0.4959(5) 0.20450(17) 0.0937(14) Uani 0.778(7) 1 d PU A 1
F5 F 0.3300(7) 0.2573(14) 0.2260(5) 0.101(3) Uani 0.368(16) 1 d PU B 1
F6 F 0.3449(2) 0.3172(7) 0.1790(4) 0.0934(19) Uani 0.668(12) 1 d PU B 1
F1' F 0.1404(5) 0.4229(7) 0.0780(2) 0.092(2) Uani 0.78(2) 1 d PU A 2
F3' F 0.2537(7) 0.5425(18) 0.1769(8) 0.092(3) Uani 0.208(7) 1 d PU A 2
F4' F 0.2305(6) 0.3502(17) 0.2242(5) 0.092(3) Uani 0.222(7) 1 d PU A 2
F5' F 0.2950(5) 0.2314(7) 0.23361(18) 0.090(2) Uani 0.632(16) 1 d PU B 2
F6' F 0.3274(5) 0.3647(13) 0.1439(7) 0.090(3) Uani 0.332(12) 1 d PU B 2
N1 N 0.11891(13) 0.1353(4) 0.00940(12) 0.0553(7) Uani 1 1 d U A .
N2 N -0.0125(2) 0.2068(8) -0.1785(2) 0.1254(15) Uani 1 1 d U A .
C1 C 0.36700(19) -0.1980(6) 0.1756(2) 0.0795(11) Uani 1 1 d U . .
C2 C 0.33577(19) -0.0740(5) 0.18552(19) 0.0730(10) Uani 1 1 d U . .
H2 H 0.3395 -0.0429 0.2231 0.088 Uiso 1 1 calc R . .
C3 C 0.29590(17) 0.0069(5) 0.13304(16) 0.0609(8) Uani 1 1 d U . .
C4 C 0.29899(18) -0.0577(5) 0.08331(18) 0.0667(9) Uani 1 1 d U . .
C5 C 0.25805(17) 0.1460(4) 0.13437(15) 0.0579(8) Uani 1 1 d U A .
C6 C 0.2890(2) 0.2795(5) 0.17565(19) 0.0741(10) Uani 1 1 d U . .
C7 C 0.2399(2) 0.4085(6) 0.1608(2) 0.0789(11) Uani 1 1 d U A .
C8 C 0.17876(19) 0.3329(5) 0.12265(16) 0.0652(9) Uani 1 1 d U . .
C9 C 0.19669(17) 0.1757(4) 0.10517(14) 0.0557(8) Uani 1 1 d U A .
C10 C 0.14794(16) 0.0718(4) 0.06266(15) 0.0539(8) Uani 1 1 d U . .
C11 C 0.13299(17) -0.0775(5) 0.07798(16) 0.0591(8) Uani 1 1 d U A .
C12 C 0.08729(17) -0.1603(5) 0.03345(17) 0.0643(9) Uani 1 1 d U . .
H12 H 0.0766 -0.2612 0.0418 0.077 Uiso 1 1 calc R A .
C13 C 0.05685(16) -0.1015(5) -0.02235(17) 0.0605(9) Uani 1 1 d U A .
C14 C 0.07392(16) 0.0515(5) -0.03253(15) 0.0578(8) Uani 1 1 d U . .
C15 C 0.04417(18) 0.1421(5) -0.08797(16) 0.0679(9) Uani 1 1 d U A .
C16 C 0.00586(19) 0.0897(6) -0.13724(16) 0.0741(11) Uani 1 1 d U . .
H16 H -0.0078 -0.0147 -0.1441 0.089 Uiso 1 1 calc R A .
C17 C 0.0127(3) 0.3500(8) -0.1596(2) 0.1137(17) Uani 1 1 d U . .
H17 H 0.0044 0.4413 -0.1825 0.136 Uiso 1 1 calc R A .
C18 C 0.4095(2) -0.3145(7) 0.2194(3) 0.118(2) Uani 1 1 d U . .
H18A H 0.4344 -0.2598 0.2549 0.177 Uiso 1 1 calc R . .
H18B H 0.4370 -0.3642 0.2030 0.177 Uiso 1 1 calc R . .
H18C H 0.3841 -0.3935 0.2282 0.177 Uiso 1 1 calc R . .
C19 C 0.2690(2) -0.0025(6) 0.02064(18) 0.0907(14) Uani 1 1 d U . .
H19A H 0.2324 -0.0658 0.0002 0.136 Uiso 1 1 calc R . .
H19B H 0.2988 -0.0129 0.0017 0.136 Uiso 1 1 calc R . .
H19C H 0.2568 0.1063 0.0199 0.136 Uiso 1 1 calc R . .
C20 C 0.1617(2) -0.1436(6) 0.13939(18) 0.0807(12) Uani 1 1 d U . .
H20A H 0.1376 -0.2335 0.1429 0.121 Uiso 1 1 calc R A .
H20B H 0.1614 -0.0640 0.1672 0.121 Uiso 1 1 calc R . .
H20C H 0.2045 -0.1754 0.1473 0.121 Uiso 1 1 calc R . .
C21 C 0.00615(19) -0.1983(5) -0.0680(2) 0.0795(12) Uani 1 1 d U . .
H21A H 0.0035 -0.3006 -0.0520 0.119 Uiso 1 1 calc R A .
H21B H 0.0166 -0.2105 -0.1023 0.119 Uiso 1 1 calc R . .
H21C H -0.0338 -0.1452 -0.0787 0.119 Uiso 1 1 calc R . .

loop_
_atom_site_aniso_label
_atom_site_aniso_U_11
_atom_site_aniso_U_22
_atom_site_aniso_U_33
_atom_site_aniso_U_23
_atom_site_aniso_U_13
_atom_site_aniso_U_12
S1 0.0666(7) 0.0883(8) 0.1214(10) -0.0307(7) 0.0410(7) 0.0006(6)
S2 0.1193(11) 0.1070(10) 0.0727(8) 0.0211(7) 0.0030(7) -0.0229(9)
F1 0.084(6) 0.073(5) 0.074(5) 0.001(4) 0.014(5) 0.001(5)
F2 0.0979(18) 0.112(2) 0.136(2) -0.0459(17) 0.0707(17) -0.0127(16)
F3 0.108(3) 0.097(2) 0.098(3) 0.015(2) 0.025(2) -0.027(2)
F4 0.103(3) 0.094(3) 0.075(2) -0.040(2) 0.0232(19) 0.002(2)
F5 0.088(5) 0.106(5) 0.074(4) -0.026(4) -0.010(4) -0.004(4)
F6 0.061(2) 0.090(3) 0.110(4) -0.023(3) 0.010(3) -0.015(2)
F1' 0.085(4) 0.071(2) 0.088(2) -0.0093(18) -0.002(2) 0.018(2)
F3' 0.084(5) 0.081(5) 0.094(6) -0.025(5) 0.015(5) -0.001(5)
F4' 0.091(5) 0.106(5) 0.069(5) -0.019(4) 0.020(4) 0.007(5)
F5' 0.118(5) 0.093(3) 0.045(2) -0.0105(19) 0.012(2) -0.001(3)
F6' 0.078(4) 0.090(5) 0.095(5) -0.016(4) 0.024(4) -0.011(4)
N1 0.0504(14) 0.0673(16) 0.0472(14) -0.0048(13) 0.0173(12) -0.0045(13)
N2 0.104(3) 0.162(4) 0.091(3) 0.005(3) 0.016(2) -0.015(3)
C1 0.053(2) 0.080(2) 0.097(3) -0.008(2) 0.017(2) 0.0015(19)
C2 0.0568(19) 0.081(2) 0.075(2) -0.0080(19) 0.0181(17) 0.0007(18)
C3 0.0504(17) 0.0689(19) 0.0629(18) -0.0094(16) 0.0206(15) -0.0034(15)
C4 0.0550(18) 0.075(2) 0.072(2) -0.0167(18) 0.0257(16) -0.0068(17)
C5 0.0568(17) 0.0666(18) 0.0497(16) -0.0082(15) 0.0194(14) -0.0029(15)
C6 0.066(2) 0.077(2) 0.067(2) -0.0153(18) 0.0115(18) -0.0010(19)
C7 0.077(2) 0.075(2) 0.077(2) -0.023(2) 0.020(2) -0.004(2)
C8 0.0672(19) 0.069(2) 0.0574(18) -0.0060(17) 0.0207(16) 0.0033(17)
C9 0.0570(17) 0.0644(18) 0.0474(15) -0.0043(14) 0.0215(14) -0.0008(15)
C10 0.0498(16) 0.0602(18) 0.0524(16) -0.0050(15) 0.0201(14) 0.0007(14)
C11 0.0531(17) 0.0629(19) 0.0624(18) 0.0001(16) 0.0230(15) 0.0026(15)
C12 0.0539(18) 0.060(2) 0.078(2) -0.0037(18) 0.0232(17) -0.0016(16)
C13 0.0444(17) 0.068(2) 0.069(2) -0.0140(17) 0.0219(16) -0.0019(16)
C14 0.0463(16) 0.075(2) 0.0532(17) -0.0089(16) 0.0207(14) -0.0033(16)
C15 0.0571(18) 0.093(2) 0.0544(18) -0.0017(18) 0.0216(16) -0.0061(18)
C16 0.067(2) 0.095(3) 0.0447(18) -0.0008(19) 0.0032(17) -0.017(2)
C17 0.114(3) 0.132(4) 0.073(3) 0.028(3) 0.010(3) -0.013(3)
C18 0.069(3) 0.097(4) 0.157(5) 0.009(4) 0.006(3) 0.019(3)
C19 0.091(3) 0.115(4) 0.070(3) -0.025(3) 0.035(2) -0.006(3)
C20 0.077(3) 0.081(3) 0.077(3) 0.021(2) 0.020(2) 0.000(2)
C21 0.058(2) 0.083(3) 0.091(3) -0.026(2) 0.021(2) -0.013(2)

loop_
_atom_type_symbol
_atom_type_description
_atom_type_scat_dispersion_real
_atom_type_scat_dispersion_imag
_atom_type_scat_source
C C 0.0033 0.0016 'International Tables Vol C Tables 4.2.6.8 and 6.1.1.4'
H H 0.0000 0.0000 'International Tables Vol C Tables 4.2.6.8 and 6.1.1.4'
N N 0.0061 0.0033 'International Tables Vol C Tables 4.2.6.8 and 6.1.1.4'
F F 0.0171 0.0103 'International Tables Vol C Tables 4.2.6.8 and 6.1.1.4'
S S 0.1246 0.1234 'International Tables Vol C Tables 4.2.6.8 and 6.1.1.4'

loop_
_geom_angle_atom_site_label_1
_geom_angle_atom_site_label_2
_geom_angle_atom_site_label_3
_geom_angle
C4 S1 C1 93.6(2)
C17 S2 C15 89.5(3)
C10 N1 C14 119.4(3)
C17 N2 C16 115.2(5)
C2 C1 C18 128.6(5)
C2 C1 S1 109.7(4)
C18 C1 S1 121.6(4)
C1 C2 C3 114.3(4)
C4 C3 C2 112.4(4)
C4 C3 C5 124.8(4)
C2 C3 C5 122.8(3)
C3 C4 C19 129.4(4)
C3 C4 S1 110.0(3)
C19 C4 S1 120.5(3)
C9 C5 C3 130.3(3)
C9 C5 C6 110.7(3)
C3 C5 C6 119.0(3)
F5 C6 F6 67.5(11)
F5 C6 F5' 39.0(7)
F6 C6 F5' 106.4(7)
F5 C6 C5 122.6(6)
F6 C6 C5 115.7(4)
F5' C6 C5 107.4(4)
F5 C6 C7 124.1(7)
F6 C6 C7 117.8(5)
F5' C6 C7 103.3(5)
C5 C6 C7 105.1(3)
F5 C6 F6' 102.1(12)
F6 C6 F6' 35.3(4)
F5' C6 F6' 140.1(7)
C5 C6 F6' 102.8(5)
C7 C6 F6' 93.0(6)
F3' C7 F4 44.4(9)
F3' C7 F3 61.0(10)
F4 C7 F3 104.9(4)
F3' C7 C8 132.4(8)
F4 C7 C8 116.3(4)
F3 C7 C8 105.2(4)
F3' C7 C6 121.5(8)
F4 C7 C6 117.1(4)
F3 C7 C6 106.1(4)
C8 C7 C6 106.0(4)
F3' C7 F4' 94.5(11)
F4 C7 F4' 51.2(5)
F3 C7 F4' 155.5(6)
C8 C7 F4' 92.2(5)
C6 C7 F4' 84.7(5)
F1' C8 F2 99.3(6)
F1' C8 F1 30.8(9)
F2 C8 F1 126.8(13)
F1' C8 C7 115.6(5)
F2 C8 C7 110.1(3)
F1 C8 C7 90.6(12)
F1' C8 C9 115.6(3)
F2 C8 C9 110.8(3)
F1 C8 C9 109.6(8)
C7 C8 C9 105.4(3)
C5 C9 C10 128.4(3)
C5 C9 C8 110.9(3)
C10 C9 C8 120.6(3)
N1 C10 C11 123.0(3)
N1 C10 C9 114.4(3)
C11 C10 C9 122.6(3)
C12 C11 C10 115.7(3)
C12 C11 C20 121.1(4)
C10 C11 C20 123.1(4)
C13 C12 C11 123.5(4)
C12 C13 C14 116.2(3)
C12 C13 C21 120.1(4)
C14 C13 C21 123.7(4)
N1 C14 C13 122.2(3)
N1 C14 C15 112.5(3)
C13 C14 C15 125.3(3)
C16 C15 C14 127.1(4)
C16 C15 S2 114.4(4)
C14 C15 S2 118.5(3)
C15 C16 N2 111.1(5)
N2 C17 S2 109.8(4)

loop_
_geom_bond_atom_site_label_1
_geom_bond_atom_site_label_2
_geom_bond_distance
S1 C4 1.718(4)
S1 C1 1.723(5)
S2 C17 1.688(5)
S2 C15 1.713(5)
F1 C8 1.413(17)
F2 C8 1.355(5)
F3 C7 1.406(6)
F4 C7 1.313(5)
F5 C6 1.251(9)
F6 C6 1.287(6)
F1' C8 1.349(6)
F3' C7 1.202(15)
F4' C7 1.717(14)
F5' C6 1.433(7)
F6' C6 1.551(13)
N1 C10 1.334(4)
N1 C14 1.348(4)
N2 C17 1.345(8)
N2 C16 1.364(7)
C1 C2 1.339(6)
C1 C18 1.509(7)
C2 C3 1.438(6)
C3 C4 1.360(5)
C3 C5 1.467(5)
C4 C19 1.501(6)
C5 C9 1.335(5)
C5 C6 1.502(5)
C6 C7 1.507(6)
C7 C8 1.498(6)
C8 C9 1.499(5)
C9 C10 1.491(5)
C10 C11 1.395(5)
C11 C12 1.383(5)
C11 C20 1.505(5)
C12 C13 1.372(5)
C13 C14 1.400(5)
C13 C21 1.512(5)
C14 C15 1.483(5)
C15 C16 1.274(5)
